data_1514157
loop_
_publ_author_name
'McKellar, Scott C.'
'Graham, Alexander J.'
'Allan, David R.'
'Mohideen, M Infas H'
'Morris, Russell E.'
'Moggach, Stephen A.'

_publ_section_title
;
 The effect of pressure on the post-synthetic modification of a nanoporous
 metal-organic framework.
;
_journal_issue 8
_journal_name_full Nanoscale
_journal_page_first 4163
_journal_page_last 4173
_journal_paper_doi 10.1039/c3nr04161a
_journal_volume 6
_journal_year 2014
_chemical_formula_moiety 'C30 H24 Cu3 O21.8.5(H2O)'
_chemical_formula_sum 'C30 H37 Cu3 O27.5'
_chemical_formula_weight 1028.24
_space_group_IT_number 164
_symmetry_cell_setting trigonal
_symmetry_space_group_name_Hall '-P 3 2"'
_symmetry_space_group_name_H-M 'P -3 m 1'
_atom_sites_solution_hydrogens difmap
_atom_sites_solution_primary direct
_audit_creation_date 13-04-29
_audit_creation_method CRYSTALS_ver_14.40
_cell_angle_alpha 90
_cell_angle_beta 90
_cell_angle_gamma 120
_cell_formula_units_Z 2
_cell_length_a 18.623(2)
_cell_length_b 18.623(2)
_cell_length_c 6.8973(7)
_cell_measurement_reflns_used 1241
_cell_measurement_temperature 298
_cell_measurement_theta_max 23
_cell_measurement_theta_min 3
_cell_volume 2071.6(4)
_computing_cell_refinement 'Apex2 (Bruker AXS, 2006)'
_computing_data_collection 'Apex2 (Bruker AXS, 2006)'
_computing_data_reduction 'Apex2 (Bruker AXS, 2006)'
_computing_molecular_graphics 'CAMERON (Watkin et al., 1996)'
_computing_publication_material 'CRYSTALS (Betteridge et al., 2003)'
_computing_structure_refinement 'CRYSTALS (Betteridge et al., 2003)'
_computing_structure_solution 'SIR92 (Altomare et al., 1994)'
_diffrn_ambient_pressure 0.1
_diffrn_ambient_temperature 298
_diffrn_measured_fraction_theta_full 0.925
_diffrn_measured_fraction_theta_max 0.882
_diffrn_measurement_device Area
_diffrn_measurement_device_type 'Bruker Kappa Apex2'
_diffrn_measurement_method \w/2\q
_diffrn_radiation_monochromator graphite
_diffrn_radiation_type 'Mo K\a'
_diffrn_radiation_wavelength 0.71073
_diffrn_reflns_av_R_equivalents 0.099
_diffrn_reflns_limit_h_max 0
_diffrn_reflns_limit_h_min -15
_diffrn_reflns_limit_k_max 20
_diffrn_reflns_limit_k_min 0
_diffrn_reflns_limit_l_max 7
_diffrn_reflns_limit_l_min 0
_diffrn_reflns_number 7248
_diffrn_reflns_theta_full 17.416
_diffrn_reflns_theta_max 23.222
_diffrn_reflns_theta_min 2.953
_diffrn_standards_number 0
_exptl_absorpt_coefficient_mu 1.62
_exptl_absorpt_correction_T_max 0.92
_exptl_absorpt_correction_T_min 0.77
_exptl_absorpt_correction_type multi-scan
_exptl_absorpt_process_details 'SADABS (Siemens, 1996)'
_exptl_crystal_colour blue
_exptl_crystal_density_diffrn 1.648
_exptl_crystal_density_method 'not measured'
_exptl_crystal_description block
_exptl_crystal_F_000 1048.00
_exptl_crystal_size_max 0.200
_exptl_crystal_size_mid 0.100
_exptl_crystal_size_min 0.050
_platon_squeeze_details
;
See above for details.
;
_refine_diff_density_max 0.62
_refine_diff_density_min -0.60
_refine_ls_extinction_method None
_refine_ls_goodness_of_fit_ref 1.1183
_refine_ls_hydrogen_treatment noref
_refine_ls_matrix_type full
_refine_ls_number_parameters 94
_refine_ls_number_reflns 595
_refine_ls_number_restraints 116
_refine_ls_R_factor_all 0.1365
_refine_ls_R_factor_gt 0.0630
_refine_ls_shift/su_max 0.0004248
_refine_ls_shift/su_mean 0.0000439
_refine_ls_structure_factor_coef F
_refine_ls_weighting_details
;
 Method= Modified Sheldrick 
 w=1/[\s^2^(F) + ( 0.00P)^2^ + 0.13P] 
 ,where P=(max(Fo,0) + 2Fc)/3 
;
_refine_ls_weighting_scheme calc
_refine_ls_wR_factor_all 0.1262
_refine_ls_wR_factor_gt 0.0715
_refine_ls_wR_factor_ref 0.0715
_reflns_limit_h_max 0
_reflns_limit_h_min -15
_reflns_limit_k_max 20
_reflns_limit_k_min 0
_reflns_limit_l_max 7
_reflns_limit_l_min 0
_reflns_number_gt 595
_reflns_number_total 974
_reflns_threshold_expression I>2.0\s(I)
_oxford_diffrn_Wilson_B_factor 1.24
_oxford_diffrn_Wilson_scale 49.06
_oxford_refine_ls_r_factor_ref 0.0630
_oxford_refine_ls_scale 0.1579(9)
_oxford_reflns_number_all 963
_oxford_reflns_threshold_expression_ref I>2.0\s(I)
_oxford_structure_analysis_title 'st2007 in P-3m1'
_cod_data_source_file c3nr04161a2.cif
_cod_data_source_block ST1008
_cod_original_cell_volume 2071.5(4)
_cod_original_sg_symbol_Hall '-P 3 2'
_cod_original_sg_symbol_H-M 'P -3 m 1 '
_cod_original_formula_sum 'C30 H37 Cu3 O27.50'
_cod_database_code 1514157

loop_
_symmetry_equiv_pos_as_xyz
x,y,z
-x,-y,-z
-y,x-y,z
y,-x+y,-z
-x+y,-x,z
x-y,x,-z
-x+y,y,z
x-y,-y,-z
x,x-y,z
-x,-x+y,-z
-y,-x,z
y,x,-z

loop_
_atom_site_label
_atom_site_type_symbol
_atom_site_fract_x
_atom_site_fract_y
_atom_site_fract_z
_atom_site_U_iso_or_equiv
_atom_site_occupancy
_atom_site_adp_type
_atom_site_refinement_flags_posn
_atom_site_refinement_flags_adp
Cu1 Cu 0.47677(5) 0.52323(5) 0.1554(2) 0.0235 1.0000 Uani DS T
O1 O 0.4426(4) 0.4113(4) 0.2482(8) 0.0419 1.0000 Uani D U
O2 O 0.4809(4) 0.3720(4) -0.0188(8) 0.0415 1.0000 Uani D U
O3 O 0.4376(3) 0.5624(3) 0.4115(10) 0.0464 1.0000 Uani DS T
O4 O 0.2827(5) 0.0813(5) 0.7412(10) 0.0881 1.0000 Uani D U
C1 C 0.4494(5) 0.3586(5) 0.1476(10) 0.0301 1.0000 Uani D U
C2 C 0.4218(4) 0.2757(5) 0.2368(10) 0.0312 1.0000 Uani D U
C3 C 0.3761(5) 0.2523(5) 0.4070(11) 0.0317 1.0000 Uani D U
C4 C 0.3523(5) 0.1762(3) 0.4872(14) 0.0344 1.0000 Uani DS TU
C5 C 0.4429(6) 0.2215(3) 0.1512(14) 0.0295 1.0000 Uani DS TU
C6 C 0.3029(6) 0.1514(3) 0.6704(15) 0.0551 1.0000 Uani DS TU
C7 C 0.2356(8) 0.0485(11) 0.914(2) 0.0928 0.5000 Uani D U
H31 H 0.3610 0.2898 0.4718 0.0405 1.0000 Uiso . .
H51 H 0.4735 0.2367 0.0294 0.0332 1.0000 Uiso . .
H71 H 0.2302 -0.0069 0.9432 0.1047 0.5000 Uiso D .
H72 H 0.2626 0.0814 1.0263 0.1047 0.5000 Uiso D .
H73 H 0.1814 0.0392 0.9056 0.1047 0.5000 Uiso D .

loop_
_atom_site_aniso_label
_atom_site_aniso_U_11
_atom_site_aniso_U_22
_atom_site_aniso_U_33
_atom_site_aniso_U_23
_atom_site_aniso_U_13
_atom_site_aniso_U_12
Cu1 0.0274(9) 0.0274(9) 0.0208(8) -0.0006(4) 0.0006(4) 0.0175(11)
O1 0.071(6) 0.033(4) 0.030(3) 0.015(3) 0.023(4) 0.032(5)
O2 0.067(6) 0.037(5) 0.031(3) 0.009(3) 0.015(3) 0.034(4)
O3 0.065(6) 0.065(6) 0.023(5) -0.004(2) 0.004(2) 0.044(7)
O4 0.136(9) 0.069(6) 0.079(5) 0.044(4) 0.066(5) 0.065(7)
C1 0.033(7) 0.035(5) 0.031(4) 0.006(3) 0.006(4) 0.023(6)
C2 0.037(7) 0.034(5) 0.033(4) 0.005(3) 0.003(4) 0.026(5)
C3 0.040(7) 0.029(5) 0.034(4) 0.000(4) 0.005(4) 0.024(5)
C4 0.029(9) 0.027(4) 0.047(6) 0.006(3) 0.012(5) 0.015(5)
C5 0.035(9) 0.029(4) 0.027(6) 0.003(3) 0.006(6) 0.017(5)
C6 0.083(12) 0.049(5) 0.045(7) 0.013(3) 0.027(6) 0.041(6)
C7 0.11(2) 0.097(19) 0.051(12) 0.036(12) 0.029(11) 0.033(19)

loop_
_atom_type_symbol
_atom_type_scat_dispersion_real
_atom_type_scat_dispersion_imag
_atom_type_scat_Cromer_Mann_a1
_atom_type_scat_Cromer_Mann_b1
_atom_type_scat_Cromer_Mann_a2
_atom_type_scat_Cromer_Mann_b2
_atom_type_scat_Cromer_Mann_a3
_atom_type_scat_Cromer_Mann_b3
_atom_type_scat_Cromer_Mann_a4
_atom_type_scat_Cromer_Mann_b4
_atom_type_scat_Cromer_Mann_c
_atom_type_scat_source
C 0.0033 0.0016 2.3100 20.8439 1.0200 10.2075 1.5886 0.5687 0.8650 51.6512 0.2156 'International Tables Vol C 4.2.6.8 and 6.1.1.4'
H 0.0000 0.0000 0.4930 10.5109 0.3229 26.1257 0.1402 3.1424 0.0408 57.7998 0.0030 'International Tables Vol C 4.2.6.8 and 6.1.1.4'
Cu 0.3201 1.2651 13.3380 3.5828 7.1676 0.2470 5.6158 11.3966 1.6735 64.8126 1.1910 'International Tables Vol C 4.2.6.8 and 6.1.1.4'
O 0.0106 0.0060 3.0485 13.2771 2.2868 5.7011 1.5463 0.3239 0.8670 32.9089 0.2508 'International Tables Vol C 4.2.6.8 and 6.1.1.4'

loop_
_geom_angle_atom_site_label_1
_geom_angle_site_symmetry_1
_geom_angle_atom_site_label_2
_geom_angle_atom_site_label_3
_geom_angle_site_symmetry_3
_geom_angle
_geom_angle_publ_flag
O1 11_665 Cu1 O2 2_665 90.0(3) yes
O1 11_665 Cu1 O2 12_555 168.5(2) yes
O2 2_665 Cu1 O2 12_555 89.6(4) yes
O1 11_665 Cu1 Cu1 2_665 84.31(17) yes
O2 2_665 Cu1 Cu1 2_665 84.23(18) yes
O2 12_555 Cu1 Cu1 2_665 84.23(18) yes
O1 11_665 Cu1 O1 . 88.0(4) yes
O2 2_665 Cu1 O1 . 168.5(2) yes
O2 12_555 Cu1 O1 . 90.0(3) yes
Cu1 2_665 Cu1 O1 . 84.31(17) yes
O1 11_665 Cu1 O3 . 96.1(2) yes
O2 2_665 Cu1 O3 . 95.3(2) yes
O2 12_555 Cu1 O3 . 95.3(2) yes
Cu1 2_665 Cu1 O3 . 179.4(3) yes
O1 . Cu1 O3 . 96.1(2) yes
Cu1 . O1 C1 . 122.9(5) yes
Cu1 2_665 O2 C1 . 123.9(5) yes
C6 . O4 C7 . 124.6(7) yes
O1 . C1 O2 . 124.6(7) yes
O1 . C1 C2 . 117.5(6) yes
O2 . C1 C2 . 117.8(6) yes
C1 . C2 C3 . 120.9(6) yes
C1 . C2 C5 . 120.0(5) yes
C3 . C2 C5 . 119.0(6) yes
C2 . C3 C4 . 119.8(6) yes
C2 . C3 H31 . 120.7 no
C4 . C3 H31 . 119.5 no
C3 . C4 C3 9_555 121.3(9) yes
C3 . C4 C6 . 119.3(4) yes
C3 9_555 C4 C6 . 119.3(4) yes
C2 . C5 C2 9_555 121.0(8) yes
C2 . C5 H51 . 119.5 no
C2 9_555 C5 H51 . 119.5 no
C4 . C6 O4 9_555 117.7(5) yes
C4 . C6 O4 . 117.7(5) yes
O4 9_555 C6 O4 . 124.6(10) yes
O4 . C7 H71 8_557 135.9 no
O4 . C7 H71 . 109.3 no
H71 8_557 C7 H71 . 40.2 no
O4 . C7 H72 . 112.9 no
H71 8_557 C7 H72 . 66.2 no
H71 . C7 H72 . 104.3 no
O4 . C7 H73 . 113.7 no
H71 8_557 C7 H73 . 106.7 no
H71 . C7 H73 . 106.0 no
H72 . C7 H73 . 110.0 no
C7 . H71 C7 8_557 119.5 no

loop_
_geom_bond_atom_site_label_1
_geom_bond_atom_site_label_2
_geom_bond_site_symmetry_2
_geom_bond_distance
_geom_bond_publ_flag
Cu1 O1 11_665 1.958(6) yes
Cu1 O2 2_665 1.943(6) yes
Cu1 O2 12_555 1.943(6) yes
Cu1 Cu1 2_665 2.615(3) yes
Cu1 O1 . 1.958(6) yes
Cu1 O3 . 2.173(8) yes
O1 C1 . 1.258(9) yes
O2 C1 . 1.255(9) yes
O4 C6 . 1.263(9) yes
O4 C7 . 1.424(19) yes
C1 C2 . 1.495(10) yes
C2 C3 . 1.385(10) yes
C2 C5 . 1.386(9) yes
C3 C4 . 1.373(10) yes
C3 H31 . 0.982 no
C4 C6 . 1.494(15) yes
C5 H51 . 0.974 no
C7 H71 8_557 1.261 no
C7 H71 . 1.006 no
C7 H72 . 0.958 no
C7 H73 . 0.936 no

loop_
_geom_hbond_atom_site_label_D
_geom_hbond_atom_site_label_H
_geom_hbond_atom_site_label_A
_geom_hbond_site_symmetry_A
_geom_hbond_angle_DHA
_geom_hbond_distance_DH
_geom_hbond_distance_HA
_geom_hbond_distance_DA
_geom_hbond_publ_flag
C7 H71 O4 8_557 128.9(10) 1.006 2.490 3.218(14) yes

loop_
_platon_squeeze_void_nr
_platon_squeeze_void_average_x
_platon_squeeze_void_average_y
_platon_squeeze_void_average_z
_platon_squeeze_void_volume
_platon_squeeze_void_count_electrons
_platon_squeeze_void_content
1 0.000 0.000 -0.054 217 47 ' '
2 0.333 0.667 0.000 147 42 ' '
3 0.667 0.333 -0.064 147 42 ' '
